data_4025982
loop_
_publ_author_name
'Lawrence Harris'
'Simon P. H. Mee'
'Richard H. Furneaux'
'Graeme J. Gainsford'
'Andreas Luxenburger'

_publ_contact_author_address
;Industrial Research Limited
 PO Box 31-310
 Lower Hutt
 New Zealand
;
_publ_contact_author_email g.gainsford@irl.cri.nz
_publ_contact_author_fax '64(4)931 0142'
_publ_contact_author_name 'Gainsford, Graeme J.'
_publ_contact_author_phone '64(4)931 3815'
_publ_section_related_literature
;
For calculation and graphics software, see: Spek (2003), Farrugia (1999),
Macrae <i>et al.</i> (2006).

For H-bonding motifs see: Bernstein <i>et al.</i> (1995).

For absolute configuration literature, see: Hooft <i>et al.</i> (2009).
;
_publ_section_title
;
 Alkyl 4-Chlorobenzoyloxycarbamates as Highly Effective Nitrogen Source
 Reagents for the Base-Free, Intermolecular Aminohydroxylation Reaction
;
_journal_name_full 'Journal of Organic Chemistry'
_journal_page_first 358
_journal_page_last 372
_journal_paper_doi 10.1021/jo1018816
_journal_volume 76
_journal_year 2011
_chemical_absolute_configuration rmad
_chemical_formula_moiety 'C18 H19 N O5'
_chemical_formula_sum 'C18 H19 N O5'
_chemical_formula_weight 329.34
_chemical_name_systematic
;
 ?
;
_space_group_IT_number 4
_symmetry_cell_setting monoclinic
_symmetry_space_group_name_Hall 'P 2yb'
_symmetry_space_group_name_H-M 'P 1 21 1'
_atom_sites_solution_hydrogens geom
_atom_sites_solution_primary direct
_atom_sites_solution_secondary difmap
_audit_creation_method SHELXL-97
_audit_update_record
;
2008-09-29 # Formatted by publCIF
;
_cell_angle_alpha 90.00
_cell_angle_beta 91.000(6)
_cell_angle_gamma 90.00
_cell_formula_units_Z 2
_cell_length_a 5.6403(6)
_cell_length_b 7.5628(8)
_cell_length_c 18.575(2)
_cell_measurement_temperature 123(2)
_cell_volume 792.22(15)
_computing_cell_refinement
; 
    FSProcess in Process-auto (Rigaku, 1998)
;
_computing_data_collection 'CrystalClear (Rigaku, 2005)'
_computing_data_reduction
; 
    FSProcess in Process-auto (Rigaku, 1998)
;
_computing_molecular_graphics
;
 ORTEP in Wingx (Farrugia, 1999)
;
_computing_publication_material
;
 SHELXL-97 (Sheldrick, 2008); PLATON (Spek, 2003)
;
_computing_structure_refinement 'SHELXL-97 (Sheldrick, 2008)'
_computing_structure_solution 'SHELXS-97 (Sheldrick, 2008)'
_diffrn_ambient_temperature 123(2)
_diffrn_detector_area_resol_mean 10
_diffrn_measured_fraction_theta_full 0.725
_diffrn_measured_fraction_theta_max 0.725
_diffrn_measurement_details '551 images in steps of 1\%'
_diffrn_measurement_device_details 'Curved image plate'
_diffrn_measurement_device_type
;  
Rigaku Spider 
;
_diffrn_measurement_method \w-scans
_diffrn_radiation_monochromator
;
Rigaku VariMax-HF Confocal Optical System
;
_diffrn_radiation_source
;
 Rigaku MM007 rotating anode
;
_diffrn_radiation_type CuK\a
_diffrn_radiation_wavelength 1.54178
_diffrn_reflns_av_R_equivalents 0.083
_diffrn_reflns_av_sigmaI/netI 0.0585
_diffrn_reflns_limit_h_max 5
_diffrn_reflns_limit_h_min -5
_diffrn_reflns_limit_k_max 6
_diffrn_reflns_limit_k_min -6
_diffrn_reflns_limit_l_max 16
_diffrn_reflns_limit_l_min 0
_diffrn_reflns_number 840
_diffrn_reflns_theta_full 44.65
_diffrn_reflns_theta_max 44.65
_diffrn_reflns_theta_min 7.15
_diffrn_standards_decay_% 0
_diffrn_standards_number 0
_exptl_absorpt_coefficient_mu 0.839
_exptl_absorpt_correction_T_max 1.0
_exptl_absorpt_correction_T_min 0.642
_exptl_absorpt_correction_type multi-scan
_exptl_absorpt_process_details 'ABSCOR, Higashi (1995)'
_exptl_crystal_colour colourless
_exptl_crystal_density_diffrn 1.381
_exptl_crystal_description plate
_exptl_crystal_F_000 348
_exptl_crystal_size_max 0.20
_exptl_crystal_size_mid 0.10
_exptl_crystal_size_min 0.05
_refine_diff_density_max 0.157
_refine_diff_density_min -0.145
_refine_diff_density_rms 0.044
_refine_ls_abs_structure_details 'Flack (1983)'
_refine_ls_abs_structure_Flack -0.2(6)
_refine_ls_extinction_method none
_refine_ls_goodness_of_fit_ref 1.043
_refine_ls_hydrogen_treatment mixed
_refine_ls_matrix_type full
_refine_ls_number_parameters 196
_refine_ls_number_reflns 840
_refine_ls_number_restraints 1
_refine_ls_restrained_S_all 1.042
_refine_ls_R_factor_all 0.0586
_refine_ls_R_factor_gt 0.0512
_refine_ls_shift/su_max 0.000
_refine_ls_shift/su_mean 0.000
_refine_ls_structure_factor_coef Fsqd
_refine_ls_weighting_details 'calc w=1/[\s^2^(Fo^2^)+(0.0883P)^2^+0.0000P] where P=(Fo^2^+2Fc^2^)/3'
_refine_ls_weighting_scheme calc
_refine_ls_wR_factor_gt 0.1190
_refine_ls_wR_factor_ref 0.1276
_reflns_number_gt 731
_reflns_number_total 840
_reflns_threshold_expression >2sigma(I)
_cod_data_source_file jo1018816_si_002.cif
_cod_data_source_block compound_22a
_cod_depositor_comments
;
The following automatic conversions were performed:

'_geom_hbond_publ_flag' value 'YES' changed to 'yes' according to the
built-in table from CIF Core dictionary named 'cif_core.dic' version
2.4.1 from 2010-06-29 (2 times).

Automatic conversion script
Id: cif_fix_values 1715 2011-07-08 13:25:40Z adriana 
;
_cod_original_cell_volume 792.24(15)
_cod_original_sg_symbol_H-M 'P 21'
_cod_database_code 4025982

loop_
_symmetry_equiv_pos_as_xyz
'x, y, z'
'-x, y+1/2, -z'

loop_
_atom_site_label
_atom_site_type_symbol
_atom_site_fract_x
_atom_site_fract_y
_atom_site_fract_z
_atom_site_U_iso_or_equiv
_atom_site_adp_type
_atom_site_occupancy
_atom_site_symmetry_multiplicity
_atom_site_calc_flag
_atom_site_refinement_flags
O1 O 0.3125(9) 0.3610(7) 0.2701(3) 0.0382(17) Uani 1 1 d .
O2 O 0.6473(9) 0.2343(8) 0.3104(3) 0.0475(18) Uani 1 1 d .
O3 O 0.8034(9) 0.1922(9) 0.1727(4) 0.0405(16) Uani 1 1 d .
H3O H 0.766(11) 0.109(12) 0.204(4) 0.02(3) Uiso 1 1 d .
O4 O 0.7474(10) 0.8333(9) 0.2099(3) 0.0441(16) Uani 1 1 d .
O5 O 1.1140(9) 0.7334(8) 0.2473(3) 0.0395(17) Uani 1 1 d .
N1 N 0.8536(15) 0.5452(11) 0.2045(3) 0.040(2) Uiso 1 1 d .
H1N H 0.982(15) 0.522(11) 0.200(3) 0.05(3) Uiso 1 1 d .
C1 C 0.5348(15) 0.2886(11) 0.2612(5) 0.030(2) Uiso 1 1 d .
C2 C 0.5936(14) 0.2942(11) 0.1841(4) 0.028(2) Uani 1 1 d .
H2 H 0.4589 0.2460 0.1544 0.033 Uiso 1 1 calc R
C3 C 0.6546(12) 0.4772(13) 0.1594(4) 0.031(2) Uiso 1 1 d .
H3 H 0.5140 0.5541 0.1684 0.038 Uiso 1 1 calc R
C4 C 0.2297(13) 0.3690(13) 0.3438(4) 0.031(2) Uani 1 1 d .
H4A H 0.2541 0.2540 0.3671 0.047 Uiso 1 1 calc R
H4B H 0.0605 0.3985 0.3436 0.047 Uiso 1 1 calc R
H4C H 0.3188 0.4599 0.3704 0.047 Uiso 1 1 calc R
C5 C 0.7017(12) 0.4834(12) 0.0776(4) 0.031(2) Uani 1 1 d .
C6 C 0.5378(13) 0.4175(11) 0.0283(4) 0.032(2) Uiso 1 1 d .
H6 H 0.3939 0.3691 0.0454 0.039 Uiso 1 1 calc R
C7 C 0.5758(15) 0.4197(12) -0.0439(4) 0.038(2) Uani 1 1 d .
H7 H 0.4622 0.3702 -0.0764 0.045 Uiso 1 1 calc R
C8 C 0.7810(15) 0.4945(12) -0.0692(4) 0.033(2) Uani 1 1 d .
H8 H 0.8125 0.4962 -0.1192 0.040 Uiso 1 1 calc R
C9 C 0.9416(14) 0.5679(11) -0.0195(6) 0.043(3) Uani 1 1 d .
H9 H 1.0783 0.6263 -0.0369 0.052 Uiso 1 1 calc R
C10 C 0.9104(13) 0.5589(10) 0.0507(5) 0.032(2) Uani 1 1 d .
H10 H 1.0286 0.6033 0.0830 0.039 Uiso 1 1 calc R
C11 C 0.8897(17) 0.7177(13) 0.2203(4) 0.029(2) Uani 1 1 d .
C12 C 1.1777(16) 0.9061(13) 0.2801(5) 0.049(3) Uani 1 1 d .
H12A H 1.0506 0.9936 0.2705 0.058 Uiso 1 1 calc R
H12B H 1.3267 0.9512 0.2595 0.058 Uiso 1 1 calc R
C13 C 1.2095(15) 0.8769(14) 0.3616(4) 0.041(3) Uani 1 1 d .
C14 C 1.4154(13) 0.8061(12) 0.3889(5) 0.035(2) Uiso 1 1 d .
H14 H 1.5411 0.7761 0.3578 0.042 Uiso 1 1 calc R
C15 C 1.4384(13) 0.7788(12) 0.4622(5) 0.050(3) Uani 1 1 d .
H15 H 1.5744 0.7210 0.4819 0.060 Uiso 1 1 calc R
C16 C 1.2590(17) 0.8374(15) 0.5068(6) 0.057(3) Uiso 1 1 d .
H16 H 1.2752 0.8252 0.5575 0.068 Uiso 1 1 calc R
C17 C 1.0655(13) 0.9104(13) 0.4782(6) 0.053(3) Uani 1 1 d .
H17 H 0.9439 0.9491 0.5093 0.063 Uiso 1 1 calc R
C18 C 1.0351(14) 0.9317(12) 0.4055(5) 0.040(2) Uani 1 1 d .
H18 H 0.8945 0.9839 0.3862 0.048 Uiso 1 1 calc R

loop_
_atom_site_aniso_label
_atom_site_aniso_U_11
_atom_site_aniso_U_22
_atom_site_aniso_U_33
_atom_site_aniso_U_23
_atom_site_aniso_U_13
_atom_site_aniso_U_12
O1 0.056(4) 0.031(4) 0.027(3) 0.002(3) -0.002(2) 0.004(3)
O2 0.055(3) 0.048(5) 0.040(4) 0.009(3) -0.005(3) 0.008(3)
O3 0.053(4) 0.025(4) 0.044(4) 0.006(4) 0.005(3) 0.008(4)
O4 0.053(4) 0.024(5) 0.056(4) -0.006(3) -0.001(3) 0.001(4)
O5 0.050(4) 0.034(5) 0.034(3) -0.002(3) -0.009(3) -0.012(3)
C2 0.033(5) 0.021(6) 0.029(5) -0.006(4) -0.004(3) 0.003(4)
C4 0.041(5) 0.025(6) 0.028(6) -0.005(4) 0.003(3) -0.002(4)
C5 0.020(5) 0.030(6) 0.044(6) -0.008(4) -0.003(4) 0.002(4)
C7 0.032(5) 0.055(7) 0.025(5) 0.004(4) -0.007(4) 0.015(5)
C8 0.040(6) 0.026(6) 0.034(6) 0.005(4) 0.002(5) 0.013(5)
C9 0.037(5) 0.040(7) 0.054(8) 0.026(6) 0.014(5) 0.013(5)
C10 0.026(5) 0.030(6) 0.042(7) -0.007(5) 0.003(4) 0.006(4)
C11 0.038(6) 0.008(6) 0.040(5) 0.002(4) 0.001(4) -0.004(5)
C12 0.069(6) 0.026(7) 0.050(7) -0.006(5) -0.012(4) -0.012(5)
C13 0.069(7) 0.037(7) 0.016(6) -0.011(5) 0.002(5) -0.027(5)
C15 0.037(5) 0.043(7) 0.069(7) 0.001(5) -0.026(4) 0.008(5)
C17 0.026(5) 0.042(7) 0.091(10) -0.002(6) -0.001(5) -0.014(5)
C18 0.037(5) 0.043(7) 0.040(6) 0.017(5) -0.003(5) -0.006(5)

loop_
_atom_type_symbol
_atom_type_description
_atom_type_scat_dispersion_real
_atom_type_scat_dispersion_imag
_atom_type_scat_source
C C 0.0181 0.0091 'International Tables Vol C Tables 4.2.6.8 and 6.1.1.4'
H H 0.0000 0.0000 'International Tables Vol C Tables 4.2.6.8 and 6.1.1.4'
N N 0.0311 0.0180 'International Tables Vol C Tables 4.2.6.8 and 6.1.1.4'
O O 0.0492 0.0322 'International Tables Vol C Tables 4.2.6.8 and 6.1.1.4'

loop_
_geom_angle_atom_site_label_1
_geom_angle_atom_site_label_2
_geom_angle_atom_site_label_3
_geom_angle
C1 O1 C4 115.8(6)
C2 O3 H3O 94(4)
C11 O5 C12 116.5(7)
C11 N1 C3 124.6(8)
C11 N1 H1N 96(6)
C3 N1 H1N 126(5)
O2 C1 O1 121.6(7)
O2 C1 C2 129.5(8)
O1 C1 C2 108.9(7)
O3 C2 C1 109.2(6)
O3 C2 C3 104.9(6)
C1 C2 C3 112.3(6)
O3 C2 H2 110.1
C1 C2 H2 110.1
C3 C2 H2 110.1
N1 C3 C2 108.8(6)
N1 C3 C5 113.8(6)
C2 C3 C5 111.9(7)
N1 C3 H3 107.3
C2 C3 H3 107.3
C5 C3 H3 107.3
O1 C4 H4A 109.5
O1 C4 H4B 109.5
H4A C4 H4B 109.5
O1 C4 H4C 109.5
H4A C4 H4C 109.5
H4B C4 H4C 109.5
C6 C5 C10 117.7(7)
C6 C5 C3 121.0(7)
C10 C5 C3 121.3(6)
C7 C6 C5 122.2(8)
C7 C6 H6 118.9
C5 C6 H6 118.9
C6 C7 C8 119.2(7)
C6 C7 H7 120.4
C8 C7 H7 120.4
C7 C8 C9 118.5(7)
C7 C8 H8 120.8
C9 C8 H8 120.8
C10 C9 C8 122.4(8)
C10 C9 H9 118.8
C8 C9 H9 118.8
C9 C10 C5 119.8(7)
C9 C10 H10 120.1
C5 C10 H10 120.1
O4 C11 N1 124.7(8)
O4 C11 O5 127.7(8)
N1 C11 O5 107.5(9)
O5 C12 C13 107.6(7)
O5 C12 H12A 110.2
C13 C12 H12A 110.2
O5 C12 H12B 110.2
C13 C12 H12B 110.2
H12A C12 H12B 108.5
C18 C13 C14 121.1(7)
C18 C13 C12 118.4(8)
C14 C13 C12 120.4(7)
C13 C14 C15 119.3(7)
C13 C14 H14 120.4
C15 C14 H14 120.4
C14 C15 C16 118.8(8)
C14 C15 H15 120.6
C16 C15 H15 120.6
C17 C16 C15 119.8(10)
C17 C16 H16 120.1
C15 C16 H16 120.1
C16 C17 C18 122.2(8)
C16 C17 H17 118.9
C18 C17 H17 118.9
C13 C18 C17 118.6(8)
C13 C18 H18 120.7
C17 C18 H18 120.7

loop_
_geom_bond_atom_site_label_1
_geom_bond_atom_site_label_2
_geom_bond_distance
O1 C1 1.380(9)
O1 C4 1.456(9)
O2 C1 1.177(10)
O3 C2 1.432(9)
O3 H3O 0.88(9)
O4 C11 1.200(9)
O5 C11 1.358(10)
O5 C12 1.483(11)
N1 C11 1.352(11)
N1 C3 1.481(12)
N1 H1N 0.75(8)
C1 C2 1.477(12)
C2 C3 1.500(12)
C2 H2 1.0000
C3 C5 1.547(11)
C3 H3 1.0000
C4 H4A 0.9800
C4 H4B 0.9800
C4 H4C 0.9800
C5 C6 1.383(10)
C5 C10 1.408(11)
C6 C7 1.362(11)
C6 H6 0.9500
C7 C8 1.378(11)
C7 H7 0.9500
C8 C9 1.396(12)
C8 H8 0.9500
C9 C10 1.322(12)
C9 H9 0.9500
C10 H10 0.9500
C12 C13 1.536(13)
C12 H12A 0.9900
C12 H12B 0.9900
C13 C18 1.354(11)
C13 C14 1.368(12)
C14 C15 1.381(11)
C14 H14 0.9500
C15 C16 1.391(13)
C15 H15 0.9500
C16 C17 1.326(13)
C16 H16 0.9500
C17 C18 1.369(12)
C17 H17 0.9500
C18 H18 0.9500

loop_
_geom_hbond_atom_site_label_D
_geom_hbond_atom_site_label_H
_geom_hbond_atom_site_label_A
_geom_hbond_distance_DH
_geom_hbond_distance_HA
_geom_hbond_distance_DA
_geom_hbond_angle_DHA
_geom_hbond_site_symmetry_A
_geom_hbond_publ_flag
N1 H1N O1 0.75(8) 2.56(8) 3.165(10) 139(6) 1_655 yes
O3 H3O O4 0.89(8) 2.09(9) 2.820(10) 139(7) 1_545 yes
C16 H16 O2 0.95 2.58 3.515(12) 169 2_756 yes

loop_
_geom_torsion_atom_site_label_1
_geom_torsion_atom_site_label_2
_geom_torsion_atom_site_label_3
_geom_torsion_atom_site_label_4
_geom_torsion
C4 O1 C1 O2 1.3(11)
C4 O1 C1 C2 -178.7(6)
O2 C1 C2 O3 10.1(11)
O1 C1 C2 O3 -169.9(7)
O2 C1 C2 C3 -105.8(9)
O1 C1 C2 C3 74.2(8)
C11 N1 C3 C2 -150.0(8)
C11 N1 C3 C5 84.5(10)
O3 C2 C3 N1 -61.8(7)
C1 C2 C3 N1 56.7(8)
O3 C2 C3 C5 64.8(7)
C1 C2 C3 C5 -176.7(6)
N1 C3 C5 C6 177.1(8)
C2 C3 C5 C6 53.3(10)
N1 C3 C5 C10 -4.0(12)
C2 C3 C5 C10 -127.9(8)
C10 C5 C6 C7 1.8(11)
C3 C5 C6 C7 -179.3(8)
C5 C6 C7 C8 -1.9(11)
C6 C7 C8 C9 -0.9(12)
C7 C8 C9 C10 4.0(12)
C8 C9 C10 C5 -4.2(11)
C6 C5 C10 C9 1.3(11)
C3 C5 C10 C9 -177.6(7)
C3 N1 C11 O4 12.5(13)
C3 N1 C11 O5 -165.7(7)
C12 O5 C11 O4 12.3(10)
C12 O5 C11 N1 -169.7(7)
C11 O5 C12 C13 111.2(7)
O5 C12 C13 C18 -103.8(10)
O5 C12 C13 C14 79.7(10)
C18 C13 C14 C15 4.6(14)
C12 C13 C14 C15 -179.1(8)
C13 C14 C15 C16 -5.2(13)
C14 C15 C16 C17 3.1(14)
C15 C16 C17 C18 -0.4(14)
C14 C13 C18 C17 -1.8(14)
C12 C13 C18 C17 -178.2(7)
C16 C17 C18 C13 -0.3(13)
